data_2202540
loop_
_publ_author_name
'Chen, Can-Yu'
'Wei, Zan-Bin'
'Zhou, Zhao-Hui'
'Ng, Seik Weng'

_publ_section_title
;
 Morpholinium dihydrogen citrate hydrate
;
_journal_issue 7
_journal_name_full 'Acta Crystallographica Section E'
_journal_page_first o1030
_journal_page_last o1032
_journal_paper_doi 10.1107/S1600536803013874
_journal_volume 59
_journal_year 2003
_chemical_formula_moiety 'C4 H10 N O , C6 H7 O7, H2 O'
_chemical_formula_sum 'C10 H19 N O9'
_chemical_formula_weight 297.26
_chemical_name_systematic
;
 Morpholinium dihydrogen citrate dihydrate
;
_space_group_IT_number 61
_symmetry_cell_setting orthorhombic
_symmetry_space_group_name_Hall '-P 2ac 2ab'
_symmetry_space_group_name_H-M 'P b c a'
_atom_sites_solution_hydrogens geom
_atom_sites_solution_primary direct
_atom_sites_solution_secondary difmap
_audit_creation_method SHELXL-97
_cell_angle_alpha 90.00
_cell_angle_beta 90.00
_cell_angle_gamma 90.00
_cell_formula_units_Z 8
_cell_length_a 11.3774(6)
_cell_length_b 12.4823(7)
_cell_length_c 18.4370(10)
_cell_measurement_reflns_used 4726
_cell_measurement_temperature 298(2)
_cell_measurement_theta_max 27.3
_cell_measurement_theta_min 2.4
_cell_volume 2618.4(2)
_computing_cell_refinement SAINT
_computing_data_collection 'SMART (Bruker, 2001)'
_computing_data_reduction 'SAINT (Bruker, 2001)'
_computing_molecular_graphics 'ORTEPII (Johnson, 1976)'
_computing_publication_material SHELXL97
_computing_structure_refinement 'SHELXL97 (Sheldrick, 1997)'
_computing_structure_solution 'SHELXS97 (Sheldrick, 1997)'
_diffrn_ambient_temperature 298(2)
_diffrn_measured_fraction_theta_full 1.00
_diffrn_measured_fraction_theta_max 1.00
_diffrn_measurement_device_type 'Bruker AXS area-detector diffractometer'
_diffrn_measurement_method '\f and \w scan'
_diffrn_radiation_monochromator graphite
_diffrn_radiation_source 'fine-focus sealed tube'
_diffrn_radiation_type MoK\a
_diffrn_radiation_wavelength 0.71073
_diffrn_reflns_av_R_equivalents 0.028
_diffrn_reflns_av_sigmaI/netI 0.018
_diffrn_reflns_limit_h_max 13
_diffrn_reflns_limit_h_min -13
_diffrn_reflns_limit_k_max 10
_diffrn_reflns_limit_k_min -14
_diffrn_reflns_limit_l_max 21
_diffrn_reflns_limit_l_min -20
_diffrn_reflns_number 12407
_diffrn_reflns_theta_full 25.0
_diffrn_reflns_theta_max 25.0
_diffrn_reflns_theta_min 2.2
_diffrn_standards_decay_% 0
_diffrn_standards_number 0
_exptl_absorpt_coefficient_mu 0.134
_exptl_absorpt_correction_type none
_exptl_crystal_colour Colorless
_exptl_crystal_density_diffrn 1.508
_exptl_crystal_density_method 'not measured'
_exptl_crystal_description Block
_exptl_crystal_F_000 1264
_exptl_crystal_size_max 0.28
_exptl_crystal_size_mid 0.18
_exptl_crystal_size_min 0.18
_refine_diff_density_max 0.29
_refine_diff_density_min -0.19
_refine_ls_extinction_method none
_refine_ls_goodness_of_fit_ref 1.15
_refine_ls_hydrogen_treatment mixed
_refine_ls_matrix_type full
_refine_ls_number_parameters 209
_refine_ls_number_reflns 2305
_refine_ls_number_restraints 7
_refine_ls_restrained_S_all 1.14
_refine_ls_R_factor_all 0.061
_refine_ls_R_factor_gt 0.055
_refine_ls_shift/su_max 0.001
_refine_ls_shift/su_mean <0.001
_refine_ls_structure_factor_coef Fsqd
_refine_ls_weighting_details 'calc w = 1/[\s^2^(Fo^2^)+(0.0711P)^2^+1.4573P] where P = (Fo^2^+2Fc^2^)/3'
_refine_ls_weighting_scheme calc
_refine_ls_wR_factor_gt 0.139
_refine_ls_wR_factor_ref 0.143
_reflns_number_gt 2103
_reflns_number_total 2305
_reflns_threshold_expression I>2\s(I)
_cod_data_source_file cm6050.cif
_cod_data_source_block I
_cod_depositor_comments
;
The following automatic conversions were performed:
'_symmetry_cell_setting' value 'Orthorhombic' changed to 'orthorhombic'
according to '/home/saulius/struct/CIF-dictionaries/cif_core.dic'
dictionary named 'cif_core.dic' version 2.4.1 from 2010-06-29.

Automatic conversion script
Id: cif_fix_enum 1527 2010-12-29 10:47:43Z saulius 

The following automatic conversions were performed:

'_symmetry_cell_setting' value 'Orthorhombic' changed to
'orthorhombic' according to
/home/saulius/struct/CIF-dictionaries/cif_core.dic dictionary named
'cif_core.dic' version 2.4.1 from
2010-06-29.

'_exptl_absorpt_correction_type' value 'None' changed to
'none' according to
/home/saulius/struct/CIF-dictionaries/cif_core.dic dictionary named
'cif_core.dic' version 2.4.1 from 2010-06-29.

Automatic conversion script
Id: cif_fix_values 1715 2011-07-08 13:25:40Z adriana 
;
_cod_original_cell_volume 2618.3(2)
_cod_database_code 2202540
_cod_database_fobs_code 2202540

loop_
_symmetry_equiv_pos_as_xyz
'x, y, z'
'-x+1/2, -y, z+1/2'
'-x, y+1/2, -z+1/2'
'x+1/2, -y+1/2, -z'
'-x, -y, -z'
'x-1/2, y, -z-1/2'
'x, -y-1/2, z-1/2'
'-x-1/2, y-1/2, z'

loop_
_atom_site_label
_atom_site_fract_x
_atom_site_fract_y
_atom_site_fract_z
_atom_site_U_iso_or_equiv
_atom_site_adp_type
_atom_site_calc_flag
_atom_site_refinement_flags
_atom_site_occupancy
_atom_site_disorder_assembly
_atom_site_disorder_group
_atom_site_type_symbol
O1 0.7018(2) 0.4461(2) 0.32430(10) 0.0458(5) Uani d . 1 . . O
O2 0.8506(2) 0.5350(2) 0.27680(10) 0.0370(4) Uani d . 1 . . O
O3 0.7367(2) 0.5590(2) 0.66230(10) 0.0451(5) Uani d D 1 . . O
O4 0.6867(2) 0.4115(2) 0.60370(10) 0.0516(6) Uani d . 1 . . O
O5 0.9106(2) 0.36940(10) 0.48910(10) 0.0424(5) Uani d D 1 . . O
O6 0.7354(2) 0.30100(10) 0.46100(10) 0.0379(5) Uani d . 1 . . O
O7 0.63570(10) 0.49840(10) 0.45610(10) 0.0290(4) Uani d D 1 . . O
O8 0.3538(2) 0.2267(2) 0.24040(10) 0.0481(5) Uani d . 1 . . O
O1w 0.9859(2) 0.1797(2) 0.50150(10) 0.0497(6) Uani d D 1 . . O
N1 0.5971(2) 0.2640(2) 0.25740(10) 0.0371(5) Uani d D 1 . . N
C1 0.7892(2) 0.5054(2) 0.32950(10) 0.0266(5) Uani d . 1 . . C
C2 0.8230(2) 0.5481(2) 0.40410(10) 0.0273(5) Uani d . 1 . . C
C3 0.7591(2) 0.4941(2) 0.46780(10) 0.0244(5) Uani d . 1 . . C
C4 0.7850(2) 0.5521(2) 0.53880(10) 0.0269(5) Uani d . 1 . . C
C5 0.7300(2) 0.4999(2) 0.60410(10) 0.0280(5) Uani d . 1 . . C
C6 0.7983(2) 0.3765(2) 0.47270(10) 0.0258(5) Uani d . 1 . . C
C7 0.5131(2) 0.2781(2) 0.31810(10) 0.0420(6) Uani d . 1 . . C
C8 0.4100(2) 0.2064(2) 0.3076(2) 0.0479(7) Uani d . 1 . . C
C9 0.4334(2) 0.2074(2) 0.1824(2) 0.0464(7) Uani d . 1 . . C
C10 0.5379(2) 0.2798(2) 0.18650(10) 0.0409(6) Uani d . 1 . . C
H3o 0.708(3) 0.526(3) 0.699(2) 0.090(10) Uiso d D 1 . . H
H5o 0.930(3) 0.3030(10) 0.491(2) 0.060(10) Uiso d D 1 . . H
H7o 0.626(3) 0.476(3) 0.4130(10) 0.060(10) Uiso d D 1 . . H
H1w1 1.0590(10) 0.168(3) 0.502(2) 0.060(10) Uiso d D 1 . . H
H1w2 0.950(3) 0.125(2) 0.485(2) 0.080(10) Uiso d D 1 . . H
H1n1 0.628(3) 0.2020(10) 0.260(2) 0.060(10) Uiso d D 1 . . H
H1n2 0.653(2) 0.307(2) 0.265(2) 0.060(10) Uiso d D 1 . . H
H2a 0.8068 0.6243 0.4056 0.033 Uiso calc R 1 . . H
H2b 0.9070 0.5388 0.4107 0.033 Uiso calc R 1 . . H
H4a 0.8694 0.5551 0.5457 0.032 Uiso calc R 1 . . H
H4b 0.7564 0.6251 0.5352 0.032 Uiso calc R 1 . . H
H7a 0.4871 0.3521 0.3200 0.050 Uiso calc R 1 . . H
H7b 0.5515 0.2613 0.3637 0.050 Uiso calc R 1 . . H
H8a 0.4357 0.1323 0.3092 0.058 Uiso calc R 1 . . H
H8b 0.3544 0.2173 0.3468 0.058 Uiso calc R 1 . . H
H9a 0.3933 0.2185 0.1366 0.056 Uiso calc R 1 . . H
H9b 0.4593 0.1334 0.1841 0.056 Uiso calc R 1 . . H
H10a 0.5920 0.2636 0.1474 0.049 Uiso calc R 1 . . H
H10b 0.5132 0.3538 0.1817 0.049 Uiso calc R 1 . . H

loop_
_atom_site_aniso_label
_atom_site_aniso_U_11
_atom_site_aniso_U_22
_atom_site_aniso_U_33
_atom_site_aniso_U_12
_atom_site_aniso_U_13
_atom_site_aniso_U_23
O1 0.0530(10) 0.0560(10) 0.0280(10) -0.0270(10) 0.0020(10) -0.0090(10)
O2 0.0450(10) 0.0440(10) 0.0220(10) -0.0100(10) 0.0040(10) -0.0010(10)
O3 0.0710(10) 0.0430(10) 0.0210(10) -0.0160(10) 0.0060(10) -0.0020(10)
O4 0.082(2) 0.0420(10) 0.0310(10) -0.0230(10) 0.0070(10) 0.0010(10)
O5 0.0330(10) 0.0270(10) 0.0670(10) 0.0030(10) -0.0090(10) 0.001(9)
O6 0.0390(10) 0.0230(10) 0.0510(10) -0.0030(10) -0.0040(10) -0.0010(10)
O7 0.0270(10) 0.0320(10) 0.0290(10) 0.0020(10) -0.0010(10) 0.0000(10)
O8 0.0260(10) 0.0600(10) 0.0590(10) -0.0020(10) -0.0050(10) 0.0020(10)
O1w 0.0350(10) 0.0350(10) 0.079(2) 0.0090(10) -0.0140(10) -0.0060(10)
N1 0.0250(10) 0.0340(10) 0.0530(10) -0.0010(10) -0.0050(10) -0.0030(10)
C1 0.0330(10) 0.0230(10) 0.0240(10) 0.0000(10) -0.0010(10) -0.0010(10)
C2 0.0300(10) 0.0250(10) 0.0260(10) -0.0030(10) 0.0010(10) -0.0010(10)
C3 0.0270(10) 0.0240(10) 0.0220(10) -0.0030(10) 0.0000(10) -0.0010(10)
C4 0.0320(10) 0.0250(10) 0.0240(10) -0.0010(10) 0.0010(10) -0.0010(10)
C5 0.0280(10) 0.0310(10) 0.0250(10) -0.0010(10) -0.0010(10) 0.0020(10)
C6 0.0290(10) 0.0270(10) 0.0220(10) -0.0030(10) 0.0020(10) -0.0010(10)
C7 0.039(2) 0.050(2) 0.037(2) 0.0040(10) -0.0040(10) -0.0030(10)
C8 0.038(2) 0.054(2) 0.052(2) -0.0020(10) 0.0060(10) 0.0080(10)
C9 0.042(2) 0.054(2) 0.044(2) -0.0040(10) -0.0100(10) -0.0050(10)
C10 0.040(2) 0.044(2) 0.0390(10) 0.0010(10) 0.0020(10) 0.0030(10)

loop_
_atom_type_symbol
_atom_type_description
_atom_type_scat_dispersion_real
_atom_type_scat_dispersion_imag
_atom_type_scat_source
C C 0.0033 0.0016 'International Tables Vol C Tables 4.2.6.8 and 6.1.1.4'
H H 0.0000 0.0000 'International Tables Vol C Tables 4.2.6.8 and 6.1.1.4'
N N 0.0061 0.0033 'International Tables Vol C Tables 4.2.6.8 and 6.1.1.4'
O O 0.0106 0.0060 'International Tables Vol C Tables 4.2.6.8 and 6.1.1.4'

loop_
_geom_angle_atom_site_label_1
_geom_angle_atom_site_label_2
_geom_angle_atom_site_label_3
_geom_angle
_geom_angle_publ_flag
C8 O8 C9 109.9(2) yes
O1 C1 O2 124.2(2) yes
O1 C1 C2 118.7(2) yes
O2 C1 C2 117.2(2) yes
C1 C2 C3 114.6(2) yes
O7 C3 C2 109.6(2) yes
O7 C3 C4 107.7(2) yes
C2 C3 C4 110.9(2) yes
O7 C3 C6 109.4(2) yes
C2 C3 C6 109.0(2) yes
C4 C3 C6 110.3(2) yes
C3 C4 C5 113.6(2) yes
O3 C5 O4 123.1(2) yes
O3 C5 C4 112.8(2) yes
O4 C5 C4 124.1(2) yes
O5 C6 O6 124.4(2) yes
O5 C6 C3 111.1(2) yes
O6 C6 C3 124.4(2) yes
N1 C7 C8 109.8(2) yes
O8 C8 C7 111.1(2) yes
O8 C9 C10 111.4(2) yes
N1 C10 C9 109.0(2) yes
C5 O3 H3o 110(3) no
C6 O5 H5o 109(2) no
C3 O7 H7o 105(2) no
H1w1 O1w H1w2 109(4) no
C7 N1 H1n1 109(2) no
C10 N1 H1n1 111(2) no
C7 N1 H1n2 107(2) no
C10 N1 H1n2 113(2) no
H1n1 N1 H1n2 106(3) no
C1 C2 H2a 108.6 no
C3 C2 H2a 108.6 no
C1 C2 H2b 108.6 no
C3 C2 H2b 108.6 no
H2a C2 H2b 107.6 no
C5 C4 H4a 108.8 no
C3 C4 H4a 108.8 no
C5 C4 H4b 108.8 no
C3 C4 H4b 108.8 no
H4a C4 H4b 107.7 no
N1 C7 H7a 109.7 no
C8 C7 H7a 109.7 no
N1 C7 H7b 109.7 no
C8 C7 H7b 109.7 no
H7a C7 H7b 108.2 no
O8 C8 H8a 109.4 no
C7 C8 H8a 109.4 no
O8 C8 H8b 109.4 no
C7 C8 H8b 109.4 no
H8a C8 H8b 108.0 no
O8 C9 H9a 109.3 no
C10 C9 H9a 109.3 no
O8 C9 H9b 109.3 no
C10 C9 H9b 109.3 no
H9a C9 H9b 108.0 no
N1 C10 H10a 109.9 no
C9 C10 H10a 109.9 no
N1 C10 H10b 109.9 no
C9 C10 H10b 109.9 no
H10a C10 H10b 108.3 no

loop_
_geom_bond_atom_site_label_1
_geom_bond_atom_site_label_2
_geom_bond_site_symmetry_2
_geom_bond_distance
_geom_bond_publ_flag
O1 C1 . 1.243(3) yes
O2 C1 . 1.253(3) yes
O3 C5 . 1.304(3) yes
O4 C5 . 1.207(3) yes
O5 C6 . 1.316(3) yes
O6 C6 . 1.203(3) yes
O7 C3 . 1.421(3) yes
O8 C8 . 1.418(3) yes
O8 C9 . 1.421(3) yes
N1 C7 . 1.482(3) yes
N1 C10 . 1.484(3) yes
C1 C2 . 1.524(3) yes
C2 C3 . 1.536(3) yes
C3 C4 . 1.525(3) yes
C3 C6 . 1.536(3) yes
C4 C5 . 1.505(3) yes
C7 C8 . 1.489(4) yes
C9 C10 . 1.496(4) yes
O3 H3o . 0.850(10) no
O5 H5o . 0.860(10) no
O7 H7o . 0.850(10) no
O1w H1w1 . 0.850(10) no
O1w H1w2 . 0.850(10) no
N1 H1n1 . 0.850(10) no
N1 H1n2 . 0.850(10) no
C2 H2a . 0.97 no
C2 H2b . 0.97 no
C4 H4a . 0.97 no
C4 H4b . 0.97 no
C7 H7a . 0.97 no
C7 H7b . 0.97 no
C8 H8a . 0.97 no
C8 H8b . 0.97 no
C9 H9a . 0.97 no
C9 H9b . 0.97 no
C10 H10a . 0.97 no
C10 H10b . 0.97 no

loop_
_geom_hbond_atom_site_label_D
_geom_hbond_atom_site_label_H
_geom_hbond_atom_site_label_A
_geom_hbond_site_symmetry_A
_geom_hbond_distance_DH
_geom_hbond_distance_HA
_geom_hbond_distance_DA
_geom_hbond_angle_DHA
_geom_hbond_publ_flag
O3 H3o O2 2_665 0.850(10) 1.760(10) 2.612(2) 176(4) yes
O5 H5o O1w . 0.860(10) 1.680(10) 2.529(3) 172(4) yes
O7 H7o O1 . 0.850(10) 1.89(2) 2.625(2) 144(3) yes
N1 H1n2 O1 . 0.850(10) 2.13(2) 2.847(3) 143(3) yes
N1 H1n1 O2 8_755 0.850(10) 2.12(2) 2.942(3) 162(3) yes
O1w H1w1 O6 4_556 0.850(10) 2.16(2) 2.932(3) 152(3) yes
O1w H1w2 O7 8_755 0.850(10) 1.930(10) 2.782(3) 175(4) yes

loop_
_geom_torsion_atom_site_label_1
_geom_torsion_atom_site_label_2
_geom_torsion_atom_site_label_3
_geom_torsion_atom_site_label_4
_geom_torsion
_geom_torsion_publ_flag
O1 C1 C2 C3 11.9(3) no
O2 C1 C2 C3 -169.8(2) no
C1 C2 C3 O7 -53.2(2) no
C1 C2 C3 C4 -171.9(2) no
C1 C2 C3 C6 66.5(2) no
O7 C3 C4 C5 63.2(2) no
C2 C3 C4 C5 -177.0(2) no
C6 C3 C4 C5 -56.1(3) no
C3 C4 C5 O4 12.2(3) no
C3 C4 C5 O3 -169.6(2) no
O7 C3 C6 O6 6.8(3) no
C4 C3 C6 O6 125.1(2) no
C2 C3 C6 O6 -113.0(2) no
O7 C3 C6 O5 -175.1(2) no
C4 C3 C6 O5 -56.9(2) no
C2 C3 C6 O5 65.1(2) no
C10 N1 C7 C8 54.3(3) no
C9 O8 C8 C7 61.1(3) no
N1 C7 C8 O8 -57.6(3) no
C8 O8 C9 C10 -61.4(3) no
C7 N1 C10 C9 -54.1(3) no
O8 C9 C10 N1 57.7(3) no

loop_
_cod_related_entry_id
_cod_related_entry_database
_cod_related_entry_code
1 ChemSpider 21131666
